data_7027854
loop_
_publ_author_name
'Donh\"arl, Wolfgang'
'Elhofer, Ines'
'Wiede, Petra'
'Schubert, Ulrich'

_publ_section_title
;
 Elemental silicon and solid SiO give the same products as SiO2 upon
 reaction with alkali-metal glycolates
;
_journal_issue 15
_journal_name_full 'Journal of the Chemical Society, Dalton Transactions'
_journal_page_first 2445
_journal_paper_doi 10.1039/a803672a
_journal_year 1998
_chemical_formula_moiety Na[Si(OMe)(OCH2CH2O)2]
_chemical_formula_sum 'C5 H11 Na O5 Si'
_chemical_formula_weight 202.22
_chemical_name_systematic
; 
 ? 
;
_space_group_IT_number 14
_symmetry_cell_setting monoclinic
_symmetry_space_group_name_Hall '-P 2yn'
_symmetry_space_group_name_H-M 'P 1 21/n 1'
_atom_sites_solution_hydrogens geom
_atom_sites_solution_primary direct
_atom_sites_solution_secondary difmap
_audit_creation_method SHELXL
_cell_angle_alpha 90.00
_cell_angle_beta 96.800(10)
_cell_angle_gamma 90.00
_cell_formula_units_Z 8
_cell_length_a 8.778(2)
_cell_length_b 15.212(2)
_cell_length_c 13.932(2)
_cell_measurement_temperature 301(2)
_cell_volume 1847.3(6)
_computing_cell_refinement 'Siemens SAINT Software'
_computing_data_collection 'Siemens SMART Software'
_computing_data_reduction 'Siemens SAINT Software'
_computing_molecular_graphics 'Siemens SHELXTL Software'
_computing_publication_material 'Siemens SHELXTL Software'
_computing_structure_refinement 'SHELXL-93 (Sheldrick, 1993)'
_computing_structure_solution 'SHELXS-86 (Sheldrick, 1990)'
_diffrn_ambient_temperature 301(2)
_diffrn_radiation_monochromator graphite
_diffrn_radiation_source 'fine-focus sealed tube'
_diffrn_radiation_type MoK\a
_diffrn_radiation_wavelength 0.71073
_diffrn_reflns_av_R_equivalents 0.0794
_diffrn_reflns_av_sigmaI/netI 0.0877
_diffrn_reflns_limit_h_max 10
_diffrn_reflns_limit_h_min -9
_diffrn_reflns_limit_k_max 12
_diffrn_reflns_limit_k_min -18
_diffrn_reflns_limit_l_max 16
_diffrn_reflns_limit_l_min -16
_diffrn_reflns_number 10142
_diffrn_reflns_theta_max 24.99
_diffrn_reflns_theta_min 1.99
_exptl_absorpt_coefficient_mu 0.283
_exptl_absorpt_correction_type SADABS
_exptl_crystal_colour colorless
_exptl_crystal_density_diffrn 1.454
_exptl_crystal_density_meas ?
_exptl_crystal_description plate
_exptl_crystal_F_000 848
_exptl_crystal_size_max 0.26
_exptl_crystal_size_mid 0.18
_exptl_crystal_size_min 0.03
_refine_diff_density_max 0.471
_refine_diff_density_min -0.271
_refine_diff_density_rms 0.073
_refine_ls_extinction_coef 0.0002(4)
_refine_ls_extinction_expression Fc^*^=kFc[1+0.001xFc^2^\l^3^/sin(2\q)]^-1/4^
_refine_ls_extinction_method SHELXL
_refine_ls_goodness_of_fit_all 1.013
_refine_ls_goodness_of_fit_obs 1.108
_refine_ls_matrix_type full
_refine_ls_number_parameters 218
_refine_ls_number_reflns 3249
_refine_ls_number_restraints 0
_refine_ls_restrained_S_all 1.013
_refine_ls_restrained_S_obs 1.108
_refine_ls_R_factor_all 0.1203
_refine_ls_R_factor_obs 0.0589
_refine_ls_shift/esd_max 0.000
_refine_ls_shift/esd_mean 0.000
_refine_ls_structure_factor_coef Fsqd
_refine_ls_weighting_details 'w=1/[\s^2^(Fo^2^)+(0.0718P)^2^+0.3959P] where P=(Fo^2^+2Fc^2^)/3'
_refine_ls_weighting_scheme calc
_refine_ls_wR_factor_all 0.1538
_refine_ls_wR_factor_obs 0.1253
_reflns_number_observed 1882
_reflns_number_total 3249
_reflns_observed_criterion >2sigma(I)
_cod_data_source_file a803672sup1.cif
_cod_data_source_block cpd3
_cod_depositor_comments
;
The following automatic conversions were performed:

'_exptl_crystal_density_meas' value 'not measured' was changed to '?'
- the value is perceived as not measured.

Automatic conversion script
Id: cif_fix_values 3008 2015-01-20 13:52:24Z robertas 

The following automatic conversions were performed:

'_refine_ls_weighting_scheme' value 'calc
w=1/[\s^2^(Fo^2^)+(0.0718P)^2^+0.3959P] where P=(Fo^2^+2Fc^2^)/3' was
changed to 'calc'. New tag '_refine_ls_weighting_details' was
created. The value of the new tag was set to
'w=1/[\s^2^(Fo^2^)+(0.0718P)^2^+0.3959P] where P=(Fo^2^+2Fc^2^)/3'.

Automatic conversion script
Id: cif_fix_values 3143 2015-03-26 13:38:13Z robertas 
;
_cod_original_sg_symbol_H-M P2(1)/n
_cod_database_code 7027854

loop_
_symmetry_equiv_pos_as_xyz
'x, y, z'
'-x+1/2, y+1/2, -z+1/2'
'-x, -y, -z'
'x-1/2, -y-1/2, z-1/2'

loop_
_atom_site_aniso_label
_atom_site_aniso_U_11
_atom_site_aniso_U_22
_atom_site_aniso_U_33
_atom_site_aniso_U_23
_atom_site_aniso_U_13
_atom_site_aniso_U_12
Si1 0.0451(9) 0.0186(6) 0.0359(7) 0.0014(5) 0.0006(6) -0.0022(5)
Si2 0.0423(8) 0.0265(7) 0.0261(6) -0.0004(5) -0.0029(6) -0.0004(5)
O1 0.050(2) 0.024(2) 0.046(2) 0.0068(14) 0.004(2) -0.0067(14)
O2 0.043(2) 0.026(2) 0.069(2) 0.003(2) 0.011(2) -0.0014(14)
O3 0.046(2) 0.023(2) 0.067(2) 0.0026(15) 0.012(2) -0.0037(14)
O4 0.046(2) 0.038(2) 0.054(2) 0.010(2) -0.010(2) -0.006(2)
O5 0.075(3) 0.033(2) 0.032(2) 0.0001(14) 0.002(2) -0.014(2)
O6 0.043(2) 0.030(2) 0.030(2) 0.0007(13) -0.0009(14) 0.0007(13)
O7 0.047(2) 0.047(2) 0.035(2) 0.0064(15) -0.005(2) -0.009(2)
O8 0.045(2) 0.049(2) 0.032(2) 0.0030(14) 0.001(2) -0.002(2)
O9 0.047(2) 0.062(2) 0.035(2) 0.006(2) 0.006(2) 0.014(2)
O10 0.088(3) 0.022(2) 0.036(2) 0.0017(14) 0.003(2) -0.003(2)
C1 0.083(5) 0.050(4) 0.124(6) 0.020(4) 0.054(5) -0.003(3)
C2 0.057(5) 0.058(4) 0.128(6) 0.012(4) 0.030(4) 0.003(3)
C3 0.064(5) 0.047(4) 0.119(5) 0.009(3) 0.021(4) -0.004(3)
C4 0.046(4) 0.060(4) 0.083(4) 0.008(3) -0.004(3) -0.004(3)
C5 0.112(6) 0.067(4) 0.042(3) -0.002(3) 0.011(3) -0.023(4)
C6 0.053(4) 0.066(4) 0.046(3) 0.013(3) 0.006(3) 0.005(3)
C7 0.050(4) 0.081(4) 0.055(3) 0.011(3) 0.003(3) -0.022(3)
C8 0.095(6) 0.071(4) 0.054(4) 0.001(3) 0.008(4) -0.008(4)
C9 0.054(4) 0.087(5) 0.066(4) 0.002(3) 0.014(3) 0.016(3)
C10 0.143(7) 0.023(3) 0.059(4) 0.004(3) 0.002(4) -0.011(3)
Na1 0.0605(14) 0.0274(10) 0.0360(10) -0.0044(7) -0.0154(9) 0.0079(8)
Na2 0.0555(13) 0.0195(9) 0.0377(10) -0.0007(7) -0.0067(9) 0.0038(8)

loop_
_atom_site_label
_atom_site_type_symbol
_atom_site_fract_x
_atom_site_fract_y
_atom_site_fract_z
_atom_site_U_iso_or_equiv
_atom_site_thermal_displace_type
_atom_site_occupancy
_atom_site_calc_flag
_atom_site_refinement_flags
Si1 Si 0.5480(2) 0.17621(8) -0.03292(9) 0.0335(4) Uani 1 d .
Si2 Si 0.6501(2) 0.48788(8) 0.18442(8) 0.0322(3) Uani 1 d .
O1 O 0.4368(4) 0.0965(2) 0.0186(2) 0.0403(8) Uani 1 d .
O2 O 0.4197(4) 0.2533(2) -0.0070(2) 0.0457(9) Uani 1 d .
O3 O 0.6605(4) 0.2631(2) -0.0645(2) 0.0447(9) Uani 1 d .
O4 O 0.7023(4) 0.1335(2) 0.0352(2) 0.0475(9) Uani 1 d .
O5 O 0.5122(4) 0.1282(2) -0.1403(2) 0.0471(9) Uani 1 d .
O6 O 0.6692(4) 0.5169(2) 0.0640(2) 0.0349(8) Uani 1 d .
O7 O 0.8254(4) 0.5301(2) 0.2186(2) 0.0439(8) Uani 1 d .
O8 O 0.6336(4) 0.4731(2) 0.3062(2) 0.0425(8) Uani 1 d .
O9 O 0.4793(4) 0.5403(2) 0.1684(2) 0.0478(9) Uani 1 d .
O10 O 0.6396(4) 0.3817(2) 0.1527(2) 0.0493(10) Uani 1 d .
C1 C 0.3148(8) 0.1297(4) 0.0591(5) 0.082(2) Uani 1 d .
H1A H 0.3361(8) 0.1281(4) 0.1290(5) 0.099 Uiso 1 calc R
H1B H 0.2245(8) 0.0942(4) 0.0402(5) 0.099 Uiso 1 calc R
C2 C 0.2857(7) 0.2217(4) 0.0265(5) 0.079(2) Uani 1 d .
H2A H 0.2009(7) 0.2237(4) -0.0248(5) 0.095 Uiso 1 calc R
H2B H 0.2597(7) 0.2576(4) 0.0798(5) 0.095 Uiso 1 calc R
C3 C 0.8177(8) 0.2460(4) -0.0467(5) 0.076(2) Uani 1 d .
H3A H 0.8727(8) 0.2994(4) -0.0266(5) 0.091 Uiso 1 calc R
H3B H 0.8554(8) 0.2246(4) -0.1051(5) 0.091 Uiso 1 calc R
C4 C 0.8439(6) 0.1770(4) 0.0326(4) 0.064(2) Uani 1 d .
H4A H 0.9222(6) 0.1356(4) 0.0184(4) 0.077 Uiso 1 calc R
H4B H 0.8766(6) 0.2046(4) 0.0943(4) 0.077 Uiso 1 calc R
C5 C 0.5552(8) 0.1599(4) -0.2283(4) 0.073(2) Uani 1 d .
H5A H 0.5206(8) 0.1197(4) -0.2794(4) 0.110 Uiso 1 calc R
H5B H 0.6649(8) 0.1650(4) -0.2232(4) 0.110 Uiso 1 calc R
H5C H 0.5095(8) 0.2165(4) -0.2422(4) 0.110 Uiso 1 calc R
C6 C 0.8240(6) 0.5283(4) 0.0507(4) 0.0548(14) Uani 1 d .
H6A H 0.8335(6) 0.5681(4) -0.0027(4) 0.066 Uiso 1 calc R
H6B H 0.8703(6) 0.4725(4) 0.0371(4) 0.066 Uiso 1 calc R
C7 C 0.9003(7) 0.5662(4) 0.1435(4) 0.062(2) Uani 1 d .
H7A H 1.0083(7) 0.5510(4) 0.1523(4) 0.075 Uiso 1 calc R
H7B H 0.8910(7) 0.6298(4) 0.1429(4) 0.075 Uiso 1 calc R
C8 C 0.4821(8) 0.4826(4) 0.3248(4) 0.073(2) Uani 1 d .
H8A H 0.4791(8) 0.5039(4) 0.3902(4) 0.088 Uiso 1 calc R
H8B H 0.4299(8) 0.4263(4) 0.3186(4) 0.088 Uiso 1 calc R
C9 C 0.4010(7) 0.5496(4) 0.2505(4) 0.069(2) Uani 1 d .
H9A H 0.2931(7) 0.5355(4) 0.2353(4) 0.082 Uiso 1 calc R
H9B H 0.4104(7) 0.6091(4) 0.2756(4) 0.082 Uiso 1 calc R
C10 C 0.6279(8) 0.3096(3) 0.2173(4) 0.076(2) Uani 1 d .
H10A H 0.6236(8) 0.2555(3) 0.1815(4) 0.114 Uiso 1 calc R
H10B H 0.5364(8) 0.3157(3) 0.2482(4) 0.114 Uiso 1 calc R
H10C H 0.7158(8) 0.3090(3) 0.2654(4) 0.114 Uiso 1 calc R
Na1 Na 0.8759(2) 0.50615(11) 0.38692(12) 0.0430(5) Uani 1 d .
Na2 Na 0.5417(2) 0.38954(10) -0.01702(12) 0.0385(5) Uani 1 d .

loop_
_atom_type_symbol
_atom_type_description
_atom_type_scat_dispersion_real
_atom_type_scat_dispersion_imag
_atom_type_scat_source
C C 0.0033 0.0016 'International Tables Vol C Tables 4.2.6.8 and 6.1.1.4'
H H 0.0000 0.0000 'International Tables Vol C Tables 4.2.6.8 and 6.1.1.4'
O O 0.0106 0.0060 'International Tables Vol C Tables 4.2.6.8 and 6.1.1.4'
Na Na 0.0362 0.0249 'International Tables Vol C Tables 4.2.6.8 and 6.1.1.4'
Si Si 0.0817 0.0704 'International Tables Vol C Tables 4.2.6.8 and 6.1.1.4'

loop_
_geom_angle_atom_site_label_1
_geom_angle_atom_site_label_2
_geom_angle_atom_site_label_3
_geom_angle
_geom_angle_site_symmetry_1
_geom_angle_site_symmetry_3
O5 Si1 O4 113.0(2) . .
O5 Si1 O2 115.9(2) . .
O4 Si1 O2 130.9(2) . .
O5 Si1 O3 99.1(2) . .
O4 Si1 O3 89.6(2) . .
O2 Si1 O3 86.5(2) . .
O5 Si1 O1 90.6(2) . .
O4 Si1 O1 87.3(2) . .
O2 Si1 O1 88.6(2) . .
O3 Si1 O1 170.3(2) . .
O5 Si1 Na2 119.78(12) . .
O4 Si1 Na2 111.34(12) . .
O2 Si1 Na2 43.78(11) . .
O3 Si1 Na2 43.38(11) . .
O1 Si1 Na2 130.11(12) . .
O5 Si1 Na1 45.06(11) . 4_565
O4 Si1 Na1 99.91(12) . 4_565
O2 Si1 Na1 111.47(13) . 4_565
O3 Si1 Na1 143.85(12) . 4_565
O1 Si1 Na1 45.88(11) . 4_565
Na2 Si1 Na1 148.57(6) . 4_565
O5 Si1 Na1 102.30(12) . 2_645
O4 Si1 Na1 42.61(11) . 2_645
O2 Si1 Na1 120.06(12) . 2_645
O3 Si1 Na1 132.12(13) . 2_645
O1 Si1 Na1 44.98(11) . 2_645
Na2 Si1 Na1 137.86(6) . 2_645
Na1 Si1 Na1 66.47(5) 4_565 2_645
O10 Si2 O7 117.5(2) . .
O10 Si2 O9 113.6(2) . .
O7 Si2 O9 128.6(2) . .
O10 Si2 O8 97.1(2) . .
O7 Si2 O8 87.2(2) . .
O9 Si2 O8 90.9(2) . .
O10 Si2 O6 89.93(15) . .
O7 Si2 O6 89.2(2) . .
O9 Si2 O6 86.52(15) . .
O8 Si2 O6 172.9(2) . .
O10 Si2 Na2 47.25(11) . .
O7 Si2 Na2 126.10(13) . .
O9 Si2 Na2 86.46(12) . .
O8 Si2 Na2 137.85(12) . .
O6 Si2 Na2 48.59(10) . .
O10 Si2 Na1 108.60(13) . .
O7 Si2 Na1 44.05(11) . .
O9 Si2 Na1 120.85(12) . .
O8 Si2 Na1 43.74(12) . .
O6 Si2 Na1 133.27(12) . .
Na2 Si2 Na1 151.54(6) . .
O10 Si2 Na2 110.64(13) . 3_665
O7 Si2 Na2 110.99(12) . 3_665
O9 Si2 Na2 42.88(11) . 3_665
O8 Si2 Na2 132.25(13) . 3_665
O6 Si2 Na2 44.07(11) . 3_665
Na2 Si2 Na2 64.67(5) . 3_665
Na1 Si2 Na2 140.57(6) . 3_665
C1 O1 Si1 114.3(3) . .
C1 O1 Na1 120.3(3) . 2_645
Si1 O1 Na1 103.9(2) . 2_645
C1 O1 Na1 116.0(4) . 4_565
Si1 O1 Na1 102.60(15) . 4_565
Na1 O1 Na1 96.98(12) 2_645 4_565
C2 O2 Si1 116.1(3) . .
C2 O2 Na2 136.9(3) . .
Si1 O2 Na2 106.2(2) . .
C3 O3 Si1 113.1(3) . .
C3 O3 Na2 124.9(3) . .
Si1 O3 Na2 105.7(2) . .
C4 O4 Si1 117.1(3) . .
C4 O4 Na1 134.5(3) . 2_645
Si1 O4 Na1 108.4(2) . 2_645
C5 O5 Si1 126.3(3) . .
C5 O5 Na1 127.8(3) . 4_565
Si1 O5 Na1 105.89(15) . 4_565
C6 O6 Si2 111.1(3) . .
C6 O6 Na2 128.8(3) . 3_665
Si2 O6 Na2 104.72(15) . 3_665
C6 O6 Na2 115.8(3) . .
Si2 O6 Na2 98.68(13) . .
Na2 O6 Na2 92.78(12) 3_665 .
C7 O7 Si2 115.4(3) . .
C7 O7 Na1 138.3(3) . .
Si2 O7 Na1 106.3(2) . .
C8 O8 Si2 111.2(3) . .
C8 O8 Na1 136.2(3) . .
Si2 O8 Na1 105.4(2) . .
C9 O9 Si2 116.8(3) . .
C9 O9 Na2 133.5(3) . 3_665
Si2 O9 Na2 107.9(2) . 3_665
C10 O10 Si2 125.5(3) . .
C10 O10 Na2 127.4(3) . .
Si2 O10 Na2 102.26(14) . .
O1 C1 C2 109.8(5) . .
O2 C2 C1 107.7(5) . .
O3 C3 C4 108.6(5) . .
O4 C4 C3 106.5(5) . .
O6 C6 C7 105.9(4) . .
O7 C7 C6 106.9(4) . .
O8 C8 C9 108.3(4) . .
O9 C9 C8 104.2(4) . .
O8 Na1 O4 95.75(13) . 2_655
O8 Na1 O7 60.19(12) . .
O4 Na1 O7 107.37(13) 2_655 .
O8 Na1 O1 155.15(13) . 2_655
O4 Na1 O1 59.88(11) 2_655 2_655
O7 Na1 O1 119.32(13) . 2_655
O8 Na1 O1 109.42(13) . 4_666
O4 Na1 O1 103.36(12) 2_655 4_666
O7 Na1 O1 148.29(13) . 4_666
O1 Na1 O1 83.02(12) 2_655 4_666
O8 Na1 O5 100.43(13) . 4_666
O4 Na1 O5 160.15(13) 2_655 4_666
O7 Na1 O5 90.73(12) . 4_666
O1 Na1 O5 104.42(13) 2_655 4_666
O1 Na1 O5 60.36(10) 4_666 4_666
O8 Na1 Si2 30.83(8) . .
O4 Na1 Si2 106.68(10) 2_655 .
O7 Na1 Si2 29.70(8) . .
O1 Na1 Si2 145.70(10) 2_655 .
O1 Na1 Si2 131.14(10) 4_666 .
O5 Na1 Si2 93.07(9) 4_666 .
O8 Na1 Si1 109.66(10) . 4_666
O4 Na1 Si1 133.05(10) 2_655 4_666
O7 Na1 Si1 119.45(10) . 4_666
O1 Na1 Si1 92.25(9) 2_655 4_666
O1 Na1 Si1 31.52(8) 4_666 4_666
O5 Na1 Si1 29.05(7) 4_666 4_666
Si2 Na1 Si1 115.42(6) . 4_666
O8 Na1 Si1 124.71(10) . 2_655
O4 Na1 Si1 28.96(9) 2_655 2_655
O7 Na1 Si1 119.34(10) . 2_655
O1 Na1 Si1 31.12(8) 2_655 2_655
O1 Na1 Si1 91.58(8) 4_666 2_655
O5 Na1 Si1 133.52(10) 4_666 2_655
Si2 Na1 Si1 130.99(6) . 2_655
Si1 Na1 Si1 113.53(5) 4_666 2_655
O8 Na1 Na1 145.79(12) . 3_766
O4 Na1 Na1 79.65(10) 2_655 3_766
O7 Na1 Na1 153.57(14) . 3_766
O1 Na1 Na1 41.62(8) 2_655 3_766
O1 Na1 Na1 41.40(8) 4_666 3_766
O5 Na1 Na1 80.50(10) 4_666 3_766
Si2 Na1 Na1 172.13(8) . 3_766
Si1 Na1 Na1 57.03(5) 4_666 3_766
Si1 Na1 Na1 56.50(5) 2_655 3_766
O3 Na2 O2 60.55(11) . .
O3 Na2 O9 96.35(12) . 3_665
O2 Na2 O9 117.83(14) . 3_665
O3 Na2 O6 141.57(13) . 3_665
O2 Na2 O6 101.57(13) . 3_665
O9 Na2 O6 60.22(11) 3_665 3_665
O3 Na2 O10 96.78(13) . .
O2 Na2 O10 90.60(12) . .
O9 Na2 O10 151.54(14) 3_665 .
O6 Na2 O10 118.37(12) 3_665 .
O3 Na2 O6 126.24(14) . .
O2 Na2 O6 149.34(13) . .
O9 Na2 O6 92.14(12) 3_665 .
O6 Na2 O6 87.22(12) 3_665 .
O10 Na2 O6 59.87(10) . .
O3 Na2 Si2 122.44(11) . .
O2 Na2 Si2 116.63(10) . .
O9 Na2 Si2 123.65(10) 3_665 .
O6 Na2 Si2 95.86(9) 3_665 .
O10 Na2 Si2 30.49(7) . .
O6 Na2 Si2 32.72(7) . .
O3 Na2 Si1 30.95(8) . .
O2 Na2 Si1 29.99(8) . .
O9 Na2 Si1 113.06(10) 3_665 .
O6 Na2 Si1 126.90(10) 3_665 .
O10 Na2 Si1 90.62(9) . .
O6 Na2 Si1 144.19(10) . .
Si2 Na2 Si1 121.10(6) . .
O3 Na2 Si2 118.50(10) . 3_665
O2 Na2 Si2 110.15(11) . 3_665
O9 Na2 Si2 29.27(8) 3_665 3_665
O6 Na2 Si2 31.21(7) 3_665 3_665
O10 Na2 Si2 144.37(10) . 3_665
O6 Na2 Si2 92.63(8) . 3_665
Si2 Na2 Si2 115.33(5) . 3_665
Si1 Na2 Si2 121.91(6) . 3_665
O3 Na2 Na2 161.23(13) . 3_665
O2 Na2 Na2 137.72(13) . 3_665
O9 Na2 Na2 71.88(10) 3_665 3_665
O6 Na2 Na2 44.51(8) 3_665 3_665
O10 Na2 Na2 88.30(9) . 3_665
O6 Na2 Na2 42.70(8) . 3_665
Si2 Na2 Na2 58.59(5) . 3_665
Si1 Na2 Na2 167.68(10) . 3_665
Si2 Na2 Na2 56.74(5) 3_665 3_665

loop_
_geom_bond_atom_site_label_1
_geom_bond_atom_site_label_2
_geom_bond_distance
_geom_bond_site_symmetry_2
Si1 O5 1.661(3) .
Si1 O4 1.689(3) .
Si1 O2 1.694(3) .
Si1 O3 1.738(3) .
Si1 O1 1.762(3) .
Si1 Na2 3.254(2) .
Si1 Na1 3.290(2) 4_565
Si1 Na1 3.310(2) 2_645
Si2 O10 1.673(3) .
Si2 O7 1.683(3) .
Si2 O9 1.689(3) .
Si2 O8 1.734(3) .
Si2 O6 1.762(3) .
Si2 Na2 3.223(2) .
Si2 Na1 3.262(2) .
Si2 Na2 3.289(2) 3_665
O1 C1 1.365(6) .
O1 Na1 2.410(4) 2_645
O1 Na1 2.420(3) 4_565
O2 C2 1.401(6) .
O2 Na2 2.345(3) .
O3 C3 1.397(7) .
O3 Na2 2.321(3) .
O4 C4 1.412(6) .
O4 Na1 2.362(3) 2_645
O5 C5 1.409(5) .
O5 Na1 2.421(3) 4_565
O6 C6 1.404(6) .
O6 Na2 2.365(3) 3_665
O6 Na2 2.445(3) .
O7 C7 1.412(6) .
O7 Na1 2.363(3) .
O8 C8 1.393(7) .
O8 Na1 2.340(4) .
O9 C9 1.409(6) .
O9 Na2 2.351(3) 3_665
O10 C10 1.431(6) .
O10 Na2 2.422(3) .
C1 C2 1.484(8) .
C3 C4 1.521(8) .
C6 C7 1.498(7) .
C8 C9 1.563(8) .
Na1 O4 2.362(3) 2_655
Na1 O1 2.410(4) 2_655
Na1 O1 2.420(3) 4_666
Na1 O5 2.421(3) 4_666
Na1 Si1 3.290(2) 4_666
Na1 Si1 3.310(2) 2_655
Na1 Na1 3.617(3) 3_766
Na2 O9 2.351(3) 3_665
Na2 O6 2.365(3) 3_665
Na2 Si2 3.289(2) 3_665
Na2 Na2 3.484(3) 3_665

loop_
_geom_torsion_atom_site_label_1
_geom_torsion_atom_site_label_2
_geom_torsion_atom_site_label_3
_geom_torsion_atom_site_label_4
_geom_torsion
_geom_torsion_site_symmetry_1
_geom_torsion_site_symmetry_4
O5 Si1 O1 C1 -120.1(4) . .
O4 Si1 O1 C1 126.9(4) . .
O2 Si1 O1 C1 -4.2(4) . .
O3 Si1 O1 C1 55.8(12) . .
Na2 Si1 O1 C1 11.1(5) . .
Na1 Si1 O1 C1 -126.4(5) 4_565 .
Na1 Si1 O1 C1 133.0(5) 2_645 .
O5 Si1 O1 Na1 106.9(2) . 2_645
O4 Si1 O1 Na1 -6.1(2) . 2_645
O2 Si1 O1 Na1 -137.2(2) . 2_645
O3 Si1 O1 Na1 -77.2(11) . 2_645
Na2 Si1 O1 Na1 -121.92(13) . 2_645
Na1 Si1 O1 Na1 100.6(2) 4_565 2_645
Na1 Si1 O1 Na1 0.0 2_645 2_645
O5 Si1 O1 Na1 6.3(2) . 4_565
O4 Si1 O1 Na1 -106.7(2) . 4_565
O2 Si1 O1 Na1 122.3(2) . 4_565
O3 Si1 O1 Na1 -177.8(10) . 4_565
Na2 Si1 O1 Na1 137.50(11) . 4_565
Na1 Si1 O1 Na1 0.0 4_565 4_565
Na1 Si1 O1 Na1 -100.6(2) 2_645 4_565
O5 Si1 O2 C2 81.6(4) . .
O4 Si1 O2 C2 -93.6(5) . .
O3 Si1 O2 C2 -180.0(4) . .
O1 Si1 O2 C2 -8.4(4) . .
Na2 Si1 O2 C2 -171.5(5) . .
Na1 Si1 O2 C2 32.3(4) 4_565 .
Na1 Si1 O2 C2 -42.1(4) 2_645 .
O5 Si1 O2 Na2 -106.9(2) . .
O4 Si1 O2 Na2 77.9(2) . .
O3 Si1 O2 Na2 -8.5(2) . .
O1 Si1 O2 Na2 163.1(2) . .
Na2 Si1 O2 Na2 0.0 . .
Na1 Si1 O2 Na2 -156.18(10) 4_565 .
Na1 Si1 O2 Na2 129.37(11) 2_645 .
O5 Si1 O3 C3 -95.8(4) . .
O4 Si1 O3 C3 17.4(4) . .
O2 Si1 O3 C3 148.5(4) . .
O1 Si1 O3 C3 88.3(11) . .
Na2 Si1 O3 C3 139.9(4) . .
Na1 Si1 O3 C3 -89.0(4) 4_565 .
Na1 Si1 O3 C3 20.0(4) 2_645 .
O5 Si1 O3 Na2 124.2(2) . .
O4 Si1 O3 Na2 -122.5(2) . .
O2 Si1 O3 Na2 8.5(2) . .
O1 Si1 O3 Na2 -51.6(11) . .
Na2 Si1 O3 Na2 0.0 . .
Na1 Si1 O3 Na2 131.1(2) 4_565 .
Na1 Si1 O3 Na2 -119.92(14) 2_645 .
O5 Si1 O4 C4 95.4(4) . .
O2 Si1 O4 C4 -89.4(4) . .
O3 Si1 O4 C4 -4.3(4) . .
O1 Si1 O4 C4 -175.1(4) . .
Na2 Si1 O4 C4 -42.8(4) . .
Na1 Si1 O4 C4 140.6(4) 4_565 .
Na1 Si1 O4 C4 178.5(5) 2_645 .
O5 Si1 O4 Na1 -83.1(2) . 2_645
O2 Si1 O4 Na1 92.1(2) . 2_645
O3 Si1 O4 Na1 177.1(2) . 2_645
O1 Si1 O4 Na1 6.3(2) . 2_645
Na2 Si1 O4 Na1 138.70(11) . 2_645
Na1 Si1 O4 Na1 -37.9(2) 4_565 2_645
Na1 Si1 O4 Na1 0.0 2_645 2_645
O4 Si1 O5 C5 -98.5(5) . .
O2 Si1 O5 C5 85.5(5) . .
O3 Si1 O5 C5 -5.0(5) . .
O1 Si1 O5 C5 174.3(5) . .
Na2 Si1 O5 C5 35.8(5) . .
Na1 Si1 O5 C5 -179.3(5) 4_565 .
Na1 Si1 O5 C5 -141.9(4) 2_645 .
O4 Si1 O5 Na1 80.8(2) . 4_565
O2 Si1 O5 Na1 -95.2(2) . 4_565
O3 Si1 O5 Na1 174.3(2) . 4_565
O1 Si1 O5 Na1 -6.4(2) . 4_565
Na2 Si1 O5 Na1 -144.87(10) . 4_565
Na1 Si1 O5 Na1 0.0 4_565 4_565
Na1 Si1 O5 Na1 37.4(2) 2_645 4_565
O10 Si2 O6 C6 -96.7(3) . .
O7 Si2 O6 C6 20.8(3) . .
O9 Si2 O6 C6 149.6(3) . .
O8 Si2 O6 C6 81.1(15) . .
Na2 Si2 O6 C6 -122.0(3) . .
Na1 Si2 O6 C6 19.2(4) . .
Na2 Si2 O6 C6 142.7(3) 3_665 .
O10 Si2 O6 Na2 120.5(2) . 3_665
O7 Si2 O6 Na2 -121.9(2) . 3_665
O9 Si2 O6 Na2 6.9(2) . 3_665
O8 Si2 O6 Na2 -61.7(14) . 3_665
Na2 Si2 O6 Na2 95.2(2) . 3_665
Na1 Si2 O6 Na2 -123.55(13) . 3_665
Na2 Si2 O6 Na2 0.0 3_665 3_665
O10 Si2 O6 Na2 25.3(2) . .
O7 Si2 O6 Na2 142.87(15) . .
O9 Si2 O6 Na2 -88.3(2) . .
O8 Si2 O6 Na2 -156.9(14) . .
Na2 Si2 O6 Na2 0.0 . .
Na1 Si2 O6 Na2 141.23(10) . .
Na2 Si2 O6 Na2 -95.2(2) 3_665 .
O10 Si2 O7 C7 89.8(4) . .
O9 Si2 O7 C7 -84.7(4) . .
O8 Si2 O7 C7 -173.6(4) . .
O6 Si2 O7 C7 0.3(4) . .
Na2 Si2 O7 C7 34.4(4) . .
Na1 Si2 O7 C7 178.6(4) . .
Na2 Si2 O7 C7 -38.9(4) 3_665 .
O10 Si2 O7 Na1 -88.8(2) . .
O9 Si2 O7 Na1 96.8(2) . .
O8 Si2 O7 Na1 7.9(2) . .
O6 Si2 O7 Na1 -178.3(2) . .
Na2 Si2 O7 Na1 -144.21(10) . .
Na1 Si2 O7 Na1 0.0 . .
Na2 Si2 O7 Na1 142.49(10) 3_665 .
O10 Si2 O8 C8 -95.0(4) . .
O7 Si2 O8 C8 147.6(4) . .
O9 Si2 O8 C8 18.9(4) . .
O6 Si2 O8 C8 87.2(15) . .
Na2 Si2 O8 C8 -66.8(4) . .
Na1 Si2 O8 C8 155.5(4) . .
Na2 Si2 O8 C8 31.4(4) 3_665 .
O10 Si2 O8 Na1 109.5(2) . .
O7 Si2 O8 Na1 -7.9(2) . .
O9 Si2 O8 Na1 -136.5(2) . .
O6 Si2 O8 Na1 -68.3(14) . .
Na2 Si2 O8 Na1 137.76(13) . .
Na1 Si2 O8 Na1 0.0 . .
Na2 Si2 O8 Na1 -124.06(14) 3_665 .
O10 Si2 O9 C9 98.0(4) . .
O7 Si2 O9 C9 -87.4(4) . .
O8 Si2 O9 C9 -0.2(4) . .
O6 Si2 O9 C9 -173.6(4) . .
Na2 Si2 O9 C9 137.7(4) . .
Na1 Si2 O9 C9 -33.8(4) . .
Na2 Si2 O9 C9 -166.6(5) 3_665 .
O10 Si2 O9 Na2 -95.4(2) . 3_665
O7 Si2 O9 Na2 79.2(2) . 3_665
O8 Si2 O9 Na2 166.4(2) . 3_665
O6 Si2 O9 Na2 -7.0(2) . 3_665
Na2 Si2 O9 Na2 -55.71(14) . 3_665
Na1 Si2 O9 Na2 132.76(11) . 3_665
Na2 Si2 O9 Na2 0.0 3_665 3_665
O7 Si2 O10 C10 88.3(5) . .
O9 Si2 O10 C10 -96.5(5) . .
O8 Si2 O10 C10 -2.4(5) . .
O6 Si2 O10 C10 177.4(5) . .
Na2 Si2 O10 C10 -156.7(5) . .
Na1 Si2 O10 C10 41.1(5) . .
Na2 Si2 O10 C10 -142.8(4) 3_665 .
O7 Si2 O10 Na2 -115.0(2) . .
O9 Si2 O10 Na2 60.3(2) . .
O8 Si2 O10 Na2 154.4(2) . .
O6 Si2 O10 Na2 -25.9(2) . .
Na2 Si2 O10 Na2 0.0 . .
Na1 Si2 O10 Na2 -162.19(10) . .
Na2 Si2 O10 Na2 13.9(2) 3_665 .
Si1 O1 C1 C2 14.5(7) . .
Na1 O1 C1 C2 139.2(5) 2_645 .
Na1 O1 C1 C2 -104.6(5) 4_565 .
Si1 O2 C2 C1 17.5(7) . .
Na2 O2 C2 C1 -150.5(4) . .
O1 C1 C2 O2 -19.6(8) . .
Si1 O3 C3 C4 -24.8(6) . .
Na2 O3 C3 C4 106.2(4) . .
Si1 O4 C4 C3 -8.3(6) . .
Na1 O4 C4 C3 169.7(3) 2_645 .
O3 C3 C4 O4 20.3(7) . .
Si2 O6 C6 C7 -34.4(5) . .
Na2 O6 C6 C7 96.9(4) 3_665 .
Na2 O6 C6 C7 -145.8(3) . .
Si2 O7 C7 C6 -19.4(6) . .
Na1 O7 C7 C6 158.5(3) . .
O6 C6 C7 O7 33.3(6) . .
Si2 O8 C8 C9 -30.6(5) . .
Na1 O8 C8 C9 114.1(5) . .
Si2 O9 C9 C8 -15.8(6) . .
Na2 O9 C9 C8 -178.1(3) 3_665 .
O8 C8 C9 O9 28.8(6) . .
C8 O8 Na1 O4 -32.8(5) . 2_655
Si2 O8 Na1 O4 113.2(2) . 2_655
C8 O8 Na1 O7 -139.5(5) . .
Si2 O8 Na1 O7 6.48(13) . .
C8 O8 Na1 O1 -43.4(6) . 2_655
Si2 O8 Na1 O1 102.6(3) . 2_655
C8 O8 Na1 O1 73.6(5) . 4_666
Si2 O8 Na1 O1 -140.41(14) . 4_666
C8 O8 Na1 O5 135.7(4) . 4_666
Si2 O8 Na1 O5 -78.3(2) . 4_666
C8 O8 Na1 Si2 -146.0(5) . .
Si2 O8 Na1 Si2 0.0 . .
C8 O8 Na1 Si1 107.1(4) . 4_666
Si2 O8 Na1 Si1 -106.91(14) . 4_666
C8 O8 Na1 Si1 -32.7(5) . 2_655
Si2 O8 Na1 Si1 113.34(14) . 2_655
C8 O8 Na1 Na1 47.3(5) . 3_766
Si2 O8 Na1 Na1 -166.74(15) . 3_766
C7 O7 Na1 O8 175.2(5) . .
Si2 O7 Na1 O8 -6.70(14) . .
C7 O7 Na1 O4 88.6(5) . 2_655
Si2 O7 Na1 O4 -93.4(2) . 2_655
C7 O7 Na1 O1 23.9(5) . 2_655
Si2 O7 Na1 O1 -158.06(15) . 2_655
C7 O7 Na1 O1 -106.2(5) . 4_666
Si2 O7 Na1 O1 71.9(3) . 4_666
C7 O7 Na1 O5 -83.1(5) . 4_666
Si2 O7 Na1 O5 94.9(2) . 4_666
C7 O7 Na1 Si2 -178.1(6) . .
Si2 O7 Na1 Si2 0.0 . .
C7 O7 Na1 Si1 -87.8(5) . 4_666
Si2 O7 Na1 Si1 90.3(2) . 4_666
C7 O7 Na1 Si1 59.7(5) . 2_655
Si2 O7 Na1 Si1 -122.22(14) . 2_655
C7 O7 Na1 Na1 -13.3(6) . 3_766
Si2 O7 Na1 Na1 164.7(2) . 3_766
O10 Si2 Na1 O8 -80.7(2) . .
O7 Si2 Na1 O8 168.6(2) . .
O9 Si2 Na1 O8 53.2(2) . .
O8 Si2 Na1 O8 0.0 . .
O6 Si2 Na1 O8 171.0(2) . .
Na2 Si2 Na1 O8 -108.8(2) . .
Na2 Si2 Na1 O8 105.1(2) 3_665 .
O10 Si2 Na1 O4 -153.3(2) . 2_655
O7 Si2 Na1 O4 96.0(2) . 2_655
O9 Si2 Na1 O4 -19.4(2) . 2_655
O8 Si2 Na1 O4 -72.6(2) . 2_655
O6 Si2 Na1 O4 98.3(2) . 2_655
Na2 Si2 Na1 O4 178.55(14) . 2_655
Na2 Si2 Na1 O4 32.4(2) 3_665 2_655
O10 Si2 Na1 O7 110.7(2) . .
O7 Si2 Na1 O7 0.0 . .
O9 Si2 Na1 O7 -115.4(2) . .
O8 Si2 Na1 O7 -168.6(2) . .
O6 Si2 Na1 O7 2.4(2) . .
Na2 Si2 Na1 O7 82.6(2) . .
Na2 Si2 Na1 O7 -63.5(2) 3_665 .
O10 Si2 Na1 O1 146.0(2) . 2_655
O7 Si2 Na1 O1 35.3(2) . 2_655
O9 Si2 Na1 O1 -80.1(2) . 2_655
O8 Si2 Na1 O1 -133.3(2) . 2_655
O6 Si2 Na1 O1 37.7(3) . 2_655
Na2 Si2 Na1 O1 117.9(2) . 2_655
Na2 Si2 Na1 O1 -28.2(2) 3_665 2_655
O10 Si2 Na1 O1 -27.7(2) . 4_666
O7 Si2 Na1 O1 -138.4(2) . 4_666
O9 Si2 Na1 O1 106.2(2) . 4_666
O8 Si2 Na1 O1 53.0(2) . 4_666
O6 Si2 Na1 O1 -136.1(2) . 4_666
Na2 Si2 Na1 O1 -55.9(2) . 4_666
Na2 Si2 Na1 O1 158.04(13) 3_665 4_666
O10 Si2 Na1 O5 24.6(2) . 4_666
O7 Si2 Na1 O5 -86.1(2) . 4_666
O9 Si2 Na1 O5 158.5(2) . 4_666
O8 Si2 Na1 O5 105.3(2) . 4_666
O6 Si2 Na1 O5 -83.7(2) . 4_666
Na2 Si2 Na1 O5 -3.5(2) . 4_666
Na2 Si2 Na1 O5 -149.60(11) 3_665 4_666
O10 Si2 Na1 Si1 5.3(2) . 4_666
O7 Si2 Na1 Si1 -105.4(2) . 4_666
O9 Si2 Na1 Si1 139.24(15) . 4_666
O8 Si2 Na1 Si1 86.0(2) . 4_666
O6 Si2 Na1 Si1 -103.0(2) . 4_666
Na2 Si2 Na1 Si1 -22.8(2) . 4_666
Na2 Si2 Na1 Si1 -168.90(8) 3_665 4_666
O10 Si2 Na1 Si1 -171.60(15) . 2_655
O7 Si2 Na1 Si1 77.7(2) . 2_655
O9 Si2 Na1 Si1 -37.7(2) . 2_655
O8 Si2 Na1 Si1 -90.9(2) . 2_655
O6 Si2 Na1 Si1 80.0(2) . 2_655
Na2 Si2 Na1 Si1 160.28(10) . 2_655
Na2 Si2 Na1 Si1 14.2(2) 3_665 2_655
O10 Si2 Na1 Na1 -10.4(7) . 3_766
O7 Si2 Na1 Na1 -121.1(7) . 3_766
O9 Si2 Na1 Na1 123.5(7) . 3_766
O8 Si2 Na1 Na1 70.3(7) . 3_766
O6 Si2 Na1 Na1 -118.7(7) . 3_766
Na2 Si2 Na1 Na1 -38.5(8) . 3_766
Na2 Si2 Na1 Na1 175.4(7) 3_665 3_766
C3 O3 Na2 O2 -140.8(4) . .
Si1 O3 Na2 O2 -7.05(15) . .
C3 O3 Na2 O9 100.7(4) . 3_665
Si1 O3 Na2 O9 -125.5(2) . 3_665
C3 O3 Na2 O6 149.1(4) . 3_665
Si1 O3 Na2 O6 -77.1(3) . 3_665
C3 O3 Na2 O10 -54.0(4) . .
Si1 O3 Na2 O10 79.8(2) . .
C3 O3 Na2 O6 3.4(4) . .
Si1 O3 Na2 O6 137.1(2) . .
C3 O3 Na2 Si2 -36.3(4) . .
Si1 O3 Na2 Si2 97.5(2) . .
C3 O3 Na2 Si1 -133.8(5) . .
Si1 O3 Na2 Si1 0.0 . .
C3 O3 Na2 Si2 120.9(4) . 3_665
Si1 O3 Na2 Si2 -105.3(2) . 3_665
C3 O3 Na2 Na2 50.9(6) . 3_665
Si1 O3 Na2 Na2 -175.3(3) . 3_665
C2 O2 Na2 O3 176.1(6) . .
Si1 O2 Na2 O3 7.26(15) . .
C2 O2 Na2 O9 -102.8(5) . 3_665
Si1 O2 Na2 O9 88.4(2) . 3_665
C2 O2 Na2 O6 -40.5(6) . 3_665
Si1 O2 Na2 O6 150.6(2) . 3_665
C2 O2 Na2 O10 78.6(6) . .
Si1 O2 Na2 O10 -90.2(2) . .
C2 O2 Na2 O6 63.8(6) . .
Si1 O2 Na2 O6 -105.0(3) . .
C2 O2 Na2 Si2 62.1(6) . .
Si1 O2 Na2 Si2 -106.7(2) . .
C2 O2 Na2 Si1 168.8(6) . .
Si1 O2 Na2 Si1 0.0 . .
C2 O2 Na2 Si2 -71.8(5) . 3_665
Si1 O2 Na2 Si2 119.38(15) . 3_665
C2 O2 Na2 Na2 -9.5(6) . 3_665
Si1 O2 Na2 Na2 -178.32(13) . 3_665
C10 O10 Na2 O3 -54.3(4) . .
Si2 O10 Na2 O3 149.6(2) . .
C10 O10 Na2 O2 6.1(4) . .
Si2 O10 Na2 O2 -150.0(2) . .
C10 O10 Na2 O9 -171.2(4) . 3_665
Si2 O10 Na2 O9 32.7(4) . 3_665
C10 O10 Na2 O6 109.6(4) . 3_665
Si2 O10 Na2 O6 -46.5(2) . 3_665
C10 O10 Na2 O6 177.5(5) . .
Si2 O10 Na2 O6 21.35(14) . .
C10 O10 Na2 Si2 156.1(5) . .
Si2 O10 Na2 Si2 0.0 . .
C10 O10 Na2 Si1 -23.9(4) . .
Si2 O10 Na2 Si1 -180.0(2) . .
C10 O10 Na2 Si2 133.4(4) . 3_665
Si2 O10 Na2 Si2 -22.7(3) . 3_665
C10 O10 Na2 Na2 143.9(4) . 3_665
Si2 O10 Na2 Na2 -12.3(2) . 3_665
C6 O6 Na2 O3 23.4(3) . .
Si2 O6 Na2 O3 -95.1(2) . .
Na2 O6 Na2 O3 159.5(2) 3_665 .
C6 O6 Na2 O2 115.7(4) . .
Si2 O6 Na2 O2 -2.8(3) . .
Na2 O6 Na2 O2 -108.2(3) 3_665 .
C6 O6 Na2 O9 -76.1(3) . 3_665
Si2 O6 Na2 O9 165.39(15) . 3_665
Na2 O6 Na2 O9 60.04(11) 3_665 3_665
C6 O6 Na2 O6 -136.1(3) . 3_665
Si2 O6 Na2 O6 105.4(2) . 3_665
Na2 O6 Na2 O6 0.0 3_665 3_665
C6 O6 Na2 O10 98.6(3) . .
Si2 O6 Na2 O10 -19.98(13) . .
Na2 O6 Na2 O10 -125.3(2) 3_665 .
C6 O6 Na2 Si2 118.5(3) . .
Si2 O6 Na2 Si2 0.0 . .
Na2 O6 Na2 Si2 -105.4(2) 3_665 .
C6 O6 Na2 Si1 60.1(3) . .
Si2 O6 Na2 Si1 -58.4(2) . .
Na2 O6 Na2 Si1 -163.8(2) 3_665 .
C6 O6 Na2 Si2 -105.4(3) . 3_665
Si2 O6 Na2 Si2 136.10(12) . 3_665
Na2 O6 Na2 Si2 30.75(8) 3_665 3_665
C6 O6 Na2 Na2 -136.1(3) . 3_665
Si2 O6 Na2 Na2 105.4(2) . 3_665
Na2 O6 Na2 Na2 0.0 3_665 3_665
O10 Si2 Na2 O3 -36.5(2) . .
O7 Si2 Na2 O3 59.5(2) . .
O9 Si2 Na2 O3 -163.7(2) . .
O8 Si2 Na2 O3 -76.3(2) . .
O6 Si2 Na2 O3 107.9(2) . .
Na1 Si2 Na2 O3 0.9(2) . .
Na2 Si2 Na2 O3 157.87(15) 3_665 .
O10 Si2 Na2 O2 34.0(2) . .
O7 Si2 Na2 O2 130.1(2) . .
O9 Si2 Na2 O2 -93.1(2) . .
O8 Si2 Na2 O2 -5.7(2) . .
O6 Si2 Na2 O2 178.4(2) . .
Na1 Si2 Na2 O2 71.5(2) . .
Na2 Si2 Na2 O2 -131.58(14) 3_665 .
O10 Si2 Na2 O9 -162.0(2) . 3_665
O7 Si2 Na2 O9 -66.0(2) . 3_665
O9 Si2 Na2 O9 70.9(2) . 3_665
O8 Si2 Na2 O9 158.2(2) . 3_665
O6 Si2 Na2 O9 -17.6(2) . 3_665
Na1 Si2 Na2 O9 -124.5(2) . 3_665
Na2 Si2 Na2 O9 32.40(10) 3_665 3_665
O10 Si2 Na2 O6 140.1(2) . 3_665
O7 Si2 Na2 O6 -123.9(2) . 3_665
O9 Si2 Na2 O6 12.96(14) . 3_665
O8 Si2 Na2 O6 100.3(2) . 3_665
O6 Si2 Na2 O6 -75.5(2) . 3_665
Na1 Si2 Na2 O6 177.57(13) . 3_665
Na2 Si2 Na2 O6 -25.50(8) 3_665 3_665
O10 Si2 Na2 O10 0.0 . .
O7 Si2 Na2 O10 96.0(2) . .
O9 Si2 Na2 O10 -127.1(2) . .
O8 Si2 Na2 O10 -39.8(3) . .
O6 Si2 Na2 O10 144.4(2) . .
Na1 Si2 Na2 O10 37.5(2) . .
Na2 Si2 Na2 O10 -165.6(2) 3_665 .
O10 Si2 Na2 O6 -144.4(2) . .
O7 Si2 Na2 O6 -48.3(2) . .
O9 Si2 Na2 O6 88.5(2) . .
O8 Si2 Na2 O6 175.9(2) . .
O6 Si2 Na2 O6 0.0 . .
Na1 Si2 Na2 O6 -106.9(2) . .
Na2 Si2 Na2 O6 50.02(14) 3_665 .
O10 Si2 Na2 Si1 0.0(2) . .
O7 Si2 Na2 Si1 96.1(2) . .
O9 Si2 Na2 Si1 -127.12(13) . .
O8 Si2 Na2 Si1 -39.7(2) . .
O6 Si2 Na2 Si1 144.4(2) . .
Na1 Si2 Na2 Si1 37.5(2) . .
Na2 Si2 Na2 Si1 -165.58(11) 3_665 .
O10 Si2 Na2 Si2 165.6(2) . 3_665
O7 Si2 Na2 Si2 -98.4(2) . 3_665
O9 Si2 Na2 Si2 38.46(12) . 3_665
O8 Si2 Na2 Si2 125.8(2) . 3_665
O6 Si2 Na2 Si2 -50.02(14) . 3_665
Na1 Si2 Na2 Si2 -156.93(12) . 3_665
Na2 Si2 Na2 Si2 0.0 3_665 3_665
O10 Si2 Na2 Na2 165.6(2) . 3_665
O7 Si2 Na2 Na2 -98.4(2) . 3_665
O9 Si2 Na2 Na2 38.46(12) . 3_665
O8 Si2 Na2 Na2 125.8(2) . 3_665
O6 Si2 Na2 Na2 -50.02(14) . 3_665
Na1 Si2 Na2 Na2 -156.93(12) . 3_665
Na2 Si2 Na2 Na2 0.0 3_665 3_665
O5 Si1 Na2 O3 -70.2(2) . .
O4 Si1 Na2 O3 64.8(2) . .
O2 Si1 Na2 O3 -167.6(3) . .
O3 Si1 Na2 O3 0.0 . .
O1 Si1 Na2 O3 170.0(2) . .
Na1 Si1 Na2 O3 -121.5(2) 4_565 .
Na1 Si1 Na2 O3 106.6(2) 2_645 .
O5 Si1 Na2 O2 97.5(2) . .
O4 Si1 Na2 O2 -127.5(2) . .
O2 Si1 Na2 O2 0.0 . .
O3 Si1 Na2 O2 167.6(3) . .
O1 Si1 Na2 O2 -22.3(2) . .
Na1 Si1 Na2 O2 46.1(2) 4_565 .
Na1 Si1 Na2 O2 -85.7(2) 2_645 .
O5 Si1 Na2 O9 -8.6(2) . 3_665
O4 Si1 Na2 O9 126.4(2) . 3_665
O2 Si1 Na2 O9 -106.1(2) . 3_665
O3 Si1 Na2 O9 61.6(2) . 3_665
O1 Si1 Na2 O9 -128.4(2) . 3_665
Na1 Si1 Na2 O9 -60.0(2) 4_565 3_665
Na1 Si1 Na2 O9 168.15(12) 2_645 3_665
O5 Si1 Na2 O6 60.6(2) . 3_665
O4 Si1 Na2 O6 -164.4(2) . 3_665
O2 Si1 Na2 O6 -36.9(2) . 3_665
O3 Si1 Na2 O6 130.7(2) . 3_665
O1 Si1 Na2 O6 -59.3(2) . 3_665
Na1 Si1 Na2 O6 9.2(2) 4_565 3_665
Na1 Si1 Na2 O6 -122.66(13) 2_645 3_665
O5 Si1 Na2 O10 -172.4(2) . .
O4 Si1 Na2 O10 -37.4(2) . .
O2 Si1 Na2 O10 90.1(2) . .
O3 Si1 Na2 O10 -102.2(2) . .
O1 Si1 Na2 O10 67.8(2) . .
Na1 Si1 Na2 O10 136.25(14) 4_565 .
Na1 Si1 Na2 O10 4.38(14) 2_645 .
O5 Si1 Na2 O6 -139.9(2) . .
O4 Si1 Na2 O6 -4.9(2) . .
O2 Si1 Na2 O6 122.6(2) . .
O3 Si1 Na2 O6 -69.7(2) . .
O1 Si1 Na2 O6 100.3(2) . .
Na1 Si1 Na2 O6 168.8(2) 4_565 .
Na1 Si1 Na2 O6 36.9(2) 2_645 .
O5 Si1 Na2 Si2 -172.4(2) . .
O4 Si1 Na2 Si2 -37.4(2) . .
O2 Si1 Na2 Si2 90.1(2) . .
O3 Si1 Na2 Si2 -102.2(2) . .
O1 Si1 Na2 Si2 67.8(2) . .
Na1 Si1 Na2 Si2 136.24(10) 4_565 .
Na1 Si1 Na2 Si2 4.37(14) 2_645 .
O5 Si1 Na2 Si2 23.0(2) . 3_665
O4 Si1 Na2 Si2 157.98(14) . 3_665
O2 Si1 Na2 Si2 -74.5(2) . 3_665
O3 Si1 Na2 Si2 93.1(2) . 3_665
O1 Si1 Na2 Si2 -96.8(2) . 3_665
Na1 Si1 Na2 Si2 -28.4(2) 4_565 3_665
Na1 Si1 Na2 Si2 -160.25(8) 2_645 3_665
O5 Si1 Na2 Na2 102.8(4) . 3_665
O4 Si1 Na2 Na2 -122.2(4) . 3_665
O2 Si1 Na2 Na2 5.3(4) . 3_665
O3 Si1 Na2 Na2 172.9(4) . 3_665
O1 Si1 Na2 Na2 -17.0(5) . 3_665
Na1 Si1 Na2 Na2 51.4(4) 4_565 3_665
Na1 Si1 Na2 Na2 -80.5(4) 2_645 3_665
